data_2021227
loop_
_publ_author_name
'Nkoe, Pheello I.'
'Visser, Hendrik G.'
'Swart, Chantel'
'Brink, Alice'
'Schutte-Smith, Marietjie'

_publ_section_title
;
 Synthesis of Re^I^ tricarbonyl complexes with various sulfur- and
 oxygen-donating ligands: crystal structures of two Re^I^ dinuclear
 structures bridged by S atoms
;
_journal_coeditor_code YP3163
_journal_issue 10
_journal_name_full 'Acta Crystallographica Section C'
_journal_page_first 1116
_journal_page_last 1122
_journal_paper_doi 10.1107/S205322961801207X
_journal_volume 74
_journal_year 2018
_chemical_formula_iupac '[Re2 (C4 H8 S3) (C5 H5 N) (C O)6]'
_chemical_formula_moiety 'C15 H13 N O6 Re2 S3'
_chemical_formula_sum 'C15 H13 N O6 Re2 S3'
_chemical_formula_weight 771.86
_chemical_name_systematic
<i>fac</i>-Hexacarbonyl-1\k^3^<i>C</i>,2\k^3^<i>C</i>-(pyridine-1\k<i>N</i>)[\m-2,2'-sulfanediyldi(ethanethiolato)-\k^5^1\k^2^<i>S</i>^1^,<i>S</i>^3^:2\k^3^<i>S</i>^1^,<i>S</i>^2^,<i>S</i>^3^]dirhenium(I)
_space_group_crystal_system triclinic
_space_group_IT_number 2
_space_group_name_Hall '-P 1'
_space_group_name_H-M_alt 'P -1'
_symmetry_space_group_name_Hall '-P 1'
_symmetry_space_group_name_H-M 'P -1'
_atom_sites_solution_hydrogens geom
_audit_creation_method SHELXL-2014/7
_cell_angle_alpha 104.676(5)
_cell_angle_beta 106.554(5)
_cell_angle_gamma 104.430(6)
_cell_formula_units_Z 4
_cell_length_a 9.4460(19)
_cell_length_b 14.885(3)
_cell_length_c 15.910(3)
_cell_measurement_reflns_used 9367
_cell_measurement_temperature 100(2)
_cell_measurement_theta_max 28.32
_cell_measurement_theta_min 4.05
_cell_volume 1945.8(7)
_computing_cell_refinement
;
SAINT-Plus (Bruker, 2008)
;
_computing_data_collection
;
APEX2 (Bruker, 2008)
;
_computing_data_reduction
;
SAINT-Plus and XPREP (Bruker, 2008)
;
_computing_molecular_graphics
;
DIAMOND (Brandenburg & Putz, 2005)
;
_computing_publication_material
;
SHELXL2014 (Sheldrick, 2015) and WinGX (Farrugia, 2012)
;
_computing_structure_refinement
;
SHELXL2014 (Sheldrick, 2015) and WinGX (Farrugia, 2012)
;
_computing_structure_solution
;
SIR97 (Altomare <i>et al.</i>, 1999)
;
_diffrn_ambient_temperature 100(2)
_diffrn_measured_fraction_theta_full 0.992
_diffrn_measured_fraction_theta_max 0.994
_diffrn_measurement_device_type 'Bruker APEXII CCD'
_diffrn_measurement_method '\f and \w scans'
_diffrn_radiation_type MoK\a
_diffrn_radiation_wavelength 0.71069
_diffrn_reflns_av_R_equivalents 0.0495
_diffrn_reflns_limit_h_max 12
_diffrn_reflns_limit_h_min -12
_diffrn_reflns_limit_k_max 19
_diffrn_reflns_limit_k_min -19
_diffrn_reflns_limit_l_max 21
_diffrn_reflns_limit_l_min -16
_diffrn_reflns_number 38894
_diffrn_reflns_theta_full 25.240
_diffrn_reflns_theta_max 27.998
_diffrn_reflns_theta_min 2.966
_exptl_absorpt_coefficient_mu 12.785
_exptl_absorpt_correction_T_max 0.258
_exptl_absorpt_correction_T_min 0.023
_exptl_absorpt_correction_type multi-scan
_exptl_absorpt_process_details
;
(SADABS; Bruker, 2008)
;
_exptl_crystal_colour yellow
_exptl_crystal_density_diffrn 2.635
_exptl_crystal_description plate
_exptl_crystal_F_000 1424
_exptl_crystal_size_max 0.382
_exptl_crystal_size_mid 0.268
_exptl_crystal_size_min 0.106
_refine_diff_density_max 2.972
_refine_diff_density_min -2.388
_refine_ls_extinction_method none
_refine_ls_goodness_of_fit_ref 1.027
_refine_ls_hydrogen_treatment constr
_refine_ls_matrix_type full
_refine_ls_number_parameters 487
_refine_ls_number_reflns 9360
_refine_ls_number_restraints 0
_refine_ls_restrained_S_all 1.027
_refine_ls_R_factor_all 0.0378
_refine_ls_R_factor_gt 0.0308
_refine_ls_shift/su_max 0.002
_refine_ls_shift/su_mean 0.000
_refine_ls_structure_factor_coef Fsqd
_refine_ls_weighting_details 'w=1/[\s^2^(Fo^2^)+(0.0556P)^2^] where P=(Fo^2^+2Fc^2^)/3'
_refine_ls_weighting_scheme calc
_refine_ls_wR_factor_gt 0.0842
_refine_ls_wR_factor_ref 0.0908
_reflns_number_gt 8040
_reflns_number_total 9417
_reflns_threshold_expression 'I > 2\s(I)'
_cod_data_source_file yp3163sup1.cif
_cod_data_source_block shelx
_cod_depositor_comments 'Adding full bibliography for 2021227--2021228.cif.'
_cod_database_code 2021227
_cod_database_fobs_code 2021227
_shelx_space_group_comment
;
The symmetry employed for this shelxl refinement is uniquely defined
by the following loop, which should always be used as a source of
symmetry information in preference to the above space-group names.
They are only intended as comments.
;
_shelx_estimated_absorpt_t_min 0.085
_shelx_estimated_absorpt_t_max 0.344

loop_
_space_group_symop_operation_xyz
'x, y, z'
'-x, -y, -z'

loop_
_atom_site_type_symbol
_atom_site_label
_atom_site_fract_x
_atom_site_fract_y
_atom_site_fract_z
_atom_site_U_iso_or_equiv
_atom_site_adp_type
_atom_site_calc_flag
_atom_site_occupancy
C C1' 0.4528(6) 0.9546(4) 0.3476(3) 0.0180(11) Uani d 1
C C1 -0.0285(6) 0.4698(4) 0.3151(3) 0.0190(11) Uani d 1
C C2' 0.4087(6) 0.8187(4) 0.4263(3) 0.0193(11) Uani d 1
C C2 -0.0421(6) 0.3541(4) 0.4186(4) 0.0218(12) Uani d 1
C C3 0.2318(6) 0.4603(4) 0.4184(4) 0.0197(11) Uani d 1
C C3' 0.7044(6) 0.9265(4) 0.4519(4) 0.0195(11) Uani d 1
C C4' 0.4205(6) 0.6103(4) 0.0949(3) 0.0152(10) Uani d 1
C C4 -0.0626(6) 0.1116(4) 0.0920(4) 0.0185(11) Uani d 1
C C5 0.1762(6) 0.1597(3) 0.0402(4) 0.0164(11) Uani d 1
C C5' 0.6770(5) 0.6659(3) 0.0647(3) 0.0153(10) Uani d 1
C C6 0.1891(6) 0.0598(4) 0.1590(3) 0.0164(10) Uani d 1
C C6' 0.6483(5) 0.5424(4) 0.1594(3) 0.0144(10) Uani d 1
C C11' 0.2465(6) 0.7752(4) 0.1504(4) 0.0196(11) Uani d 1
H H11' 0.3078 0.8367 0.1511 0.024 Uiso calc 1
C C11 -0.2587(6) 0.2654(4) 0.1386(3) 0.0179(11) Uani d 1
H H11 -0.2117 0.3239 0.1283 0.021 Uiso calc 1
C C12' 0.1081(6) 0.7202(4) 0.0752(4) 0.0237(12) Uani d 1
H H12' 0.0738 0.7445 0.0261 0.028 Uiso calc 1
C C12 -0.4023(6) 0.1991(4) 0.0734(4) 0.0240(12) Uani d 1
H H12 -0.4514 0.2117 0.0188 0.029 Uiso calc 1
C C13' 0.0187(6) 0.6285(4) 0.0717(4) 0.0255(12) Uani d 1
H H13' -0.0746 0.5875 0.0191 0.031 Uiso calc 1
C C13 -0.4747(7) 0.1146(4) 0.0875(4) 0.0297(14) Uani d 1
H H13 -0.5736 0.0681 0.0433 0.036 Uiso calc 1
C C14' 0.0699(6) 0.5988(4) 0.1472(4) 0.0235(12) Uani d 1
H H14' 0.0096 0.5379 0.1482 0.028 Uiso calc 1
C C14 -0.3980(6) 0.0996(4) 0.1687(4) 0.0267(13) Uani d 1
H H14 -0.4453 0.0431 0.1815 0.032 Uiso calc 1
C C15 -0.2528(6) 0.1673(4) 0.2304(4) 0.0189(11) Uani d 1
H H15 -0.2005 0.1551 0.2846 0.023 Uiso calc 1
C C15' 0.2085(6) 0.6581(4) 0.2206(4) 0.0181(11) Uani d 1
H H15' 0.2420 0.6365 0.2717 0.022 Uiso calc 1
C C16 0.3284(5) 0.4319(3) 0.2222(3) 0.0149(10) Uani d 1
H H16A 0.3565 0.4277 0.1663 0.018 Uiso calc 1
H H16B 0.3334 0.5007 0.2500 0.018 Uiso calc 1
C C16' 0.8409(5) 0.9289(4) 0.2719(4) 0.0199(11) Uani d 1
H H6A' 0.8543 0.9820 0.2449 0.024 Uiso calc 1
H H6B' 0.8672 0.9605 0.3397 0.024 Uiso calc 1
C C17 0.4506(5) 0.4109(3) 0.2927(3) 0.0139(10) Uani d 1
H H17A 0.4338 0.4253 0.3527 0.017 Uiso calc 1
H H17B 0.5570 0.4551 0.3044 0.017 Uiso calc 1
C C17' 0.9563(6) 0.8766(4) 0.2589(3) 0.0201(12) Uani d 1
H H7A' 1.0635 0.9211 0.3028 0.024 Uiso calc 1
H H7B' 0.9550 0.8655 0.1946 0.024 Uiso calc 1
C C18 0.4685(5) 0.2523(4) 0.3576(3) 0.0131(10) Uani d 1
H H18A 0.4674 0.1834 0.3430 0.016 Uiso calc 1
H H18B 0.5743 0.2960 0.4040 0.016 Uiso calc 1
C C18' 0.9241(6) 0.7923(4) 0.3980(3) 0.0161(10) Uani d 1
H H8A' 1.0278 0.7980 0.4408 0.019 Uiso calc 1
H H8B' 0.9118 0.8578 0.4164 0.019 Uiso calc 1
C C19' 0.7958(5) 0.7170(4) 0.4081(3) 0.0167(10) Uani d 1
H H9A' 0.7998 0.7410 0.4730 0.020 Uiso calc 1
H H9B' 0.8186 0.6545 0.3987 0.020 Uiso calc 1
C C19 0.3496(6) 0.2622(4) 0.4018(3) 0.0187(11) Uani d 1
H H19A 0.3783 0.3330 0.4383 0.022 Uiso calc 1
H H19B 0.3574 0.2261 0.4464 0.022 Uiso calc 1
O O1' 0.4119(5) 1.0212(3) 0.3533(3) 0.0336(10) Uani d 1
O O1 -0.0646(5) 0.5377(3) 0.3143(3) 0.0341(10) Uani d 1
O O2 -0.0943(5) 0.3505(3) 0.4749(3) 0.0353(11) Uani d 1
O O2' 0.3386(4) 0.8048(3) 0.4728(3) 0.0274(9) Uani d 1
O O3 0.3406(4) 0.5227(3) 0.4781(3) 0.0314(10) Uani d 1
O O3' 0.8138(4) 0.9786(3) 0.5170(3) 0.0296(9) Uani d 1
O O4 -0.1925(4) 0.0664(3) 0.0461(3) 0.0292(9) Uani d 1
O O4' 0.2952(4) 0.5696(3) 0.0393(3) 0.0244(9) Uani d 1
O O5' 0.6941(5) 0.6544(3) -0.0059(2) 0.0247(9) Uani d 1
O O5 0.1829(5) 0.1385(3) -0.0326(2) 0.0237(8) Uani d 1
O O6' 0.6524(4) 0.4637(3) 0.1469(3) 0.0258(9) Uani d 1
O O6 0.2074(5) -0.0145(3) 0.1570(3) 0.0272(9) Uani d 1
S S1' 0.63285(14) 0.84711(9) 0.21773(8) 0.0148(3) Uani d 1
S S1 0.12634(14) 0.34905(8) 0.18476(8) 0.0120(2) Uani d 1
S S2' 0.91872(14) 0.75825(9) 0.27740(8) 0.0156(3) Uani d 1
S S2 0.43932(14) 0.28216(9) 0.25112(8) 0.0125(2) Uani d 1
S S3' 0.59507(14) 0.68946(9) 0.32766(8) 0.0126(2) Uani d 1
S S3 0.14171(14) 0.21607(9) 0.32023(8) 0.0132(2) Uani d 1
Re Re1 0.04390(2) 0.36181(2) 0.32351(2) 0.01148(6) Uani d 1
Re Re1' 0.51906(2) 0.84208(2) 0.34481(2) 0.01152(6) Uani d 1
Re Re2 0.15856(2) 0.18366(2) 0.16109(2) 0.01003(6) Uani d 1
Re Re2' 0.63840(2) 0.67300(2) 0.17761(2) 0.01135(6) Uani d 1
N N1' 0.2993(5) 0.7456(3) 0.2235(3) 0.0144(9) Uani d 1
N N1 -0.1823(5) 0.2502(3) 0.2168(3) 0.0145(9) Uani d 1

loop_
_atom_site_aniso_label
_atom_site_aniso_U_11
_atom_site_aniso_U_22
_atom_site_aniso_U_33
_atom_site_aniso_U_12
_atom_site_aniso_U_13
_atom_site_aniso_U_23
C1' 0.022(3) 0.011(2) 0.017(3) 0.006(2) 0.003(2) 0.0029(19)
C1 0.016(3) 0.023(3) 0.011(2) 0.009(2) 0.0002(19) -0.001(2)
C2' 0.014(2) 0.020(3) 0.014(2) 0.005(2) -0.007(2) 0.004(2)
C2 0.017(3) 0.024(3) 0.016(3) 0.005(2) -0.001(2) 0.004(2)
C3 0.014(3) 0.022(3) 0.019(3) 0.009(2) 0.001(2) 0.003(2)
C3' 0.018(3) 0.017(3) 0.021(3) 0.004(2) 0.006(2) 0.006(2)
C4' 0.017(3) 0.014(2) 0.016(2) 0.005(2) 0.010(2) 0.0017(19)
C4 0.019(3) 0.012(2) 0.020(3) 0.003(2) 0.007(2) 0.001(2)
C5 0.012(2) 0.009(2) 0.020(3) 0.0008(18) -0.0014(19) 0.0036(19)
C5' 0.011(2) 0.012(2) 0.016(3) -0.0005(18) 0.0008(19) 0.0039(19)
C6 0.019(3) 0.016(2) 0.016(2) 0.004(2) 0.010(2) 0.005(2)
C6' 0.011(2) 0.020(3) 0.013(2) 0.0065(19) 0.0078(19) 0.003(2)
C11' 0.023(3) 0.014(2) 0.020(3) 0.008(2) 0.004(2) 0.005(2)
C11 0.016(3) 0.016(2) 0.020(3) 0.009(2) 0.005(2) 0.003(2)
C12' 0.023(3) 0.021(3) 0.020(3) 0.011(2) -0.002(2) 0.004(2)
C12 0.016(3) 0.025(3) 0.020(3) 0.008(2) -0.002(2) -0.002(2)
C13' 0.010(2) 0.022(3) 0.029(3) 0.004(2) 0.000(2) -0.006(2)
C13 0.018(3) 0.015(3) 0.037(3) 0.001(2) 0.004(2) -0.010(2)
C14' 0.014(3) 0.019(3) 0.034(3) 0.004(2) 0.011(2) 0.002(2)
C14 0.014(3) 0.018(3) 0.044(4) 0.004(2) 0.012(2) 0.005(2)
C15 0.018(3) 0.017(3) 0.025(3) 0.009(2) 0.011(2) 0.006(2)
C15' 0.018(3) 0.016(2) 0.024(3) 0.007(2) 0.012(2) 0.006(2)
C16 0.016(2) 0.008(2) 0.015(2) -0.0020(18) 0.0035(19) 0.0032(18)
C16' 0.016(3) 0.014(2) 0.024(3) -0.001(2) 0.004(2) 0.007(2)
C17 0.014(2) 0.009(2) 0.014(2) 0.0013(18) 0.0045(18) 0.0002(18)
C17' 0.018(3) 0.022(3) 0.013(2) -0.004(2) 0.005(2) 0.006(2)
C18 0.011(2) 0.017(2) 0.014(2) 0.0084(19) 0.0042(18) 0.0071(19)
C18' 0.014(2) 0.022(3) 0.010(2) 0.006(2) 0.0043(18) 0.0032(19)
C19' 0.016(2) 0.020(3) 0.017(2) 0.009(2) 0.0066(19) 0.008(2)
C19 0.018(3) 0.022(3) 0.020(3) 0.009(2) 0.007(2) 0.012(2)
O1' 0.048(3) 0.020(2) 0.033(2) 0.0196(19) 0.008(2) 0.0088(17)
O1 0.044(3) 0.026(2) 0.026(2) 0.024(2) 0.0017(19) 0.0011(17)
O2 0.032(2) 0.058(3) 0.022(2) 0.018(2) 0.0146(18) 0.016(2)
O2' 0.026(2) 0.038(2) 0.021(2) 0.0091(18) 0.0114(17) 0.0136(18)
O3 0.017(2) 0.028(2) 0.028(2) 0.0050(17) -0.0029(16) -0.0085(17)
O3' 0.021(2) 0.031(2) 0.020(2) 0.0024(17) 0.0007(16) -0.0019(17)
O4 0.0126(19) 0.022(2) 0.033(2) 0.0007(16) 0.0038(16) -0.0114(17)
O4' 0.0115(18) 0.026(2) 0.024(2) 0.0043(16) 0.0015(15) -0.0024(16)
O5' 0.031(2) 0.027(2) 0.0165(19) 0.0071(17) 0.0121(16) 0.0076(16)
O5 0.037(2) 0.026(2) 0.0109(18) 0.0133(17) 0.0120(16) 0.0067(15)
O6' 0.030(2) 0.0153(19) 0.028(2) 0.0097(16) 0.0056(17) 0.0053(16)
O6 0.034(2) 0.0144(19) 0.032(2) 0.0128(17) 0.0073(18) 0.0077(16)
S1' 0.0158(6) 0.0112(6) 0.0137(6) 0.0012(5) 0.0023(5) 0.0055(5)
S1 0.0132(6) 0.0091(5) 0.0111(5) 0.0025(4) 0.0023(4) 0.0034(4)
S2' 0.0122(6) 0.0187(6) 0.0136(6) 0.0041(5) 0.0035(5) 0.0046(5)
S2 0.0111(6) 0.0109(6) 0.0137(6) 0.0029(4) 0.0040(4) 0.0033(4)
S3' 0.0138(6) 0.0103(5) 0.0126(6) 0.0032(4) 0.0037(4) 0.0044(4)
S3 0.0119(6) 0.0137(6) 0.0135(6) 0.0038(5) 0.0034(4) 0.0061(5)
Re1 0.00995(11) 0.01149(10) 0.00995(11) 0.00367(8) 0.00160(8) 0.00123(8)
Re1' 0.01199(11) 0.00891(10) 0.01091(11) 0.00270(8) 0.00212(8) 0.00237(8)
Re2 0.01013(10) 0.00711(10) 0.01020(10) 0.00176(7) 0.00220(8) 0.00176(7)
Re2' 0.01091(11) 0.01032(10) 0.01037(11) 0.00218(8) 0.00275(8) 0.00249(8)
N1' 0.013(2) 0.0100(19) 0.014(2) 0.0038(16) 0.0010(16) -0.0005(16)
N1 0.0081(19) 0.014(2) 0.014(2) 0.0005(16) 0.0008(16) -0.0009(16)

loop_
_atom_type_symbol
_atom_type_description
_atom_type_scat_dispersion_real
_atom_type_scat_dispersion_imag
_atom_type_scat_source
C C 0.0033 0.0016 'International Tables Vol C Tables 4.2.6.8 and 6.1.1.4'
H H 0.0000 0.0000 'International Tables Vol C Tables 4.2.6.8 and 6.1.1.4'
O O 0.0106 0.0060 'International Tables Vol C Tables 4.2.6.8 and 6.1.1.4'
S S 0.1246 0.1234 'International Tables Vol C Tables 4.2.6.8 and 6.1.1.4'
Re Re -1.0185 7.2310 'International Tables Vol C Tables 4.2.6.8 and 6.1.1.4'
N N 0.0061 0.0033 'International Tables Vol C Tables 4.2.6.8 and 6.1.1.4'

loop_
_geom_angle_atom_site_label_1
_geom_angle_atom_site_label_2
_geom_angle_atom_site_label_3
_geom_angle
O1' C1' Re1' 176.5(5)
O1 C1 Re1 176.2(4)
O2' C2' Re1' 177.7(4)
O2 C2 Re1 178.9(5)
O3 C3 Re1 176.0(5)
O3' C3' Re1' 178.3(5)
O4' C4' Re2' 173.8(5)
O4 C4 Re2 175.8(5)
O5 C5 Re2 175.1(4)
O5' C5' Re2' 175.1(4)
O6 C6 Re2 179.5(5)
O6' C6' Re2' 178.8(4)
N1' C11' C12' 123.0(5)
N1' C11' H11' 118.5
C12' C11' H11' 118.5
N1 C11 C12 122.4(5)
N1 C11 H11 118.8
C12 C11 H11 118.8
C11' C12' C13' 119.3(5)
C11' C12' H12' 120.4
C13' C12' H12' 120.4
C11 C12 C13 120.1(5)
C11 C12 H12 120.0
C13 C12 H12 120.0
C14' C13' C12' 118.0(5)
C14' C13' H13' 121.0
C12' C13' H13' 121.0
C12 C13 C14 117.7(5)
C12 C13 H13 121.1
C14 C13 H13 121.1
C15' C14' C13' 119.6(5)
C15' C14' H14' 120.2
C13' C14' H14' 120.2
C15 C14 C13 119.7(5)
C15 C14 H14 120.1
C13 C14 H14 120.1
N1 C15 C14 122.5(5)
N1 C15 H15 118.7
C14 C15 H15 118.7
N1' C15' C14' 123.1(5)
N1' C15' H15' 118.4
C14' C15' H15' 118.4
C17 C16 S1 115.0(3)
C17 C16 H16A 108.5
S1 C16 H16A 108.5
C17 C16 H16B 108.5
S1 C16 H16B 108.5
H16A C16 H16B 107.5
C17' C16' S1' 114.3(3)
C17' C16' H6A' 108.7
S1' C16' H6A' 108.7
C17' C16' H6B' 108.7
S1' C16' H6B' 108.7
H6A' C16' H6B' 107.6
C16 C17 S2 111.6(3)
C16 C17 H17A 109.3
S2 C17 H17A 109.3
C16 C17 H17B 109.3
S2 C17 H17B 109.3
H17A C17 H17B 108.0
C16' C17' S2' 115.4(3)
C16' C17' H7A' 108.4
S2' C17' H7A' 108.4
C16' C17' H7B' 108.4
S2' C17' H7B' 108.4
H7A' C17' H7B' 107.5
C19 C18 S2 115.7(3)
C19 C18 H18A 108.4
S2 C18 H18A 108.4
C19 C18 H18B 108.4
S2 C18 H18B 108.4
H18A C18 H18B 107.4
C19' C18' S2' 111.8(3)
C19' C18' H8A' 109.3
S2' C18' H8A' 109.3
C19' C18' H8B' 109.3
S2' C18' H8B' 109.3
H8A' C18' H8B' 107.9
C18' C19' S3' 115.6(3)
C18' C19' H9A' 108.4
S3' C19' H9A' 108.4
C18' C19' H9B' 108.4
S3' C19' H9B' 108.4
H9A' C19' H9B' 107.4
C18 C19 S3 116.0(3)
C18 C19 H19A 108.3
S3 C19 H19A 108.3
C18 C19 H19B 108.3
S3 C19 H19B 108.3
H19A C19 H19B 107.4
C16' S1' Re2' 105.45(17)
C16' S1' Re1' 109.54(18)
Re2' S1' Re1' 96.74(4)
C16 S1 Re2 102.14(16)
C16 S1 Re1 110.01(16)
Re2 S1 Re1 98.27(4)
C17' S2' C18' 102.6(2)
C17' S2' Re2' 101.33(16)
C18' S2' Re2' 105.16(16)
C18 S2 C17 101.6(2)
C18 S2 Re2 100.76(15)
C17 S2 Re2 106.12(15)
C19' S3' Re2' 100.53(17)
C19' S3' Re1' 112.00(17)
Re2' S3' Re1' 98.27(4)
C19 S3 Re2 104.14(17)
C19 S3 Re1 109.36(17)
Re2 S3 Re1 97.10(4)
C3 Re1 C1 85.7(2)
C3 Re1 C2 88.6(2)
C1 Re1 C2 88.2(2)
C3 Re1 N1 177.1(2)
C1 Re1 N1 92.51(18)
C2 Re1 N1 89.00(18)
C3 Re1 S1 99.04(17)
C1 Re1 S1 94.68(16)
C2 Re1 S1 171.99(15)
N1 Re1 S1 83.41(11)
C3 Re1 S3 96.10(16)
C1 Re1 S3 174.85(16)
C2 Re1 S3 96.70(17)
N1 Re1 S3 85.89(11)
S1 Re1 S3 80.28(4)
C3' Re1' C1' 88.5(2)
C3' Re1' C2' 89.7(2)
C1' Re1' C2' 86.8(2)
C3' Re1' N1' 178.1(2)
C1' Re1' N1' 90.45(18)
C2' Re1' N1' 88.62(18)
C3' Re1' S3' 95.23(16)
C1' Re1' S3' 175.59(15)
C2' Re1' S3' 95.47(16)
N1' Re1' S3' 85.84(11)
C3' Re1' S1' 98.70(17)
C1' Re1' S1' 96.91(16)
C2' Re1' S1' 170.91(15)
N1' Re1' S1' 83.08(12)
S3' Re1' S1' 80.29(4)
C4 Re2 C5 85.5(2)
C4 Re2 C6 88.8(2)
C5 Re2 C6 88.0(2)
C4 Re2 S2 177.67(16)
C5 Re2 S2 95.21(14)
C6 Re2 S2 93.43(15)
C4 Re2 S1 93.58(16)
C5 Re2 S1 98.74(14)
C6 Re2 S1 173.02(15)
S2 Re2 S1 84.11(4)
C4 Re2 S3 95.69(16)
C5 Re2 S3 178.80(14)
C6 Re2 S3 91.80(15)
S2 Re2 S3 83.63(4)
S1 Re2 S3 81.45(4)
C5' Re2' C6' 88.0(2)
C5' Re2' C4' 84.3(2)
C6' Re2' C4' 87.3(2)
C5' Re2' S2' 93.12(14)
C6' Re2' S2' 94.54(14)
C4' Re2' S2' 176.83(15)
C5' Re2' S3' 177.69(14)
C6' Re2' S3' 93.76(15)
C4' Re2' S3' 97.20(15)
S2' Re2' S3' 85.30(4)
C5' Re2' S1' 96.82(15)
C6' Re2' S1' 174.62(14)
C4' Re2' S1' 95.49(15)
S2' Re2' S1' 82.93(4)
S3' Re2' S1' 81.33(4)
C15' N1' C11' 116.9(4)
C15' N1' Re1' 122.5(3)
C11' N1' Re1' 120.5(3)
C15 N1 C11 117.6(4)
C15 N1 Re1 120.9(3)
C11 N1 Re1 121.4(3)

loop_
_geom_bond_atom_site_label_1
_geom_bond_atom_site_label_2
_geom_bond_distance
C1' O1' 1.142(6)
C1' Re1' 1.924(5)
C1 O1 1.146(6)
C1 Re1 1.917(5)
C2' O2' 1.147(7)
C2' Re1' 1.926(6)
C2 O2 1.144(7)
C2 Re1 1.925(6)
C3 O3 1.159(6)
C3 Re1 1.906(5)
C3' O3' 1.151(6)
C3' Re1' 1.914(5)
C4' O4' 1.151(6)
C4' Re2' 1.927(5)
C4 O4 1.150(6)
C4 Re2 1.923(5)
C5 O5 1.145(6)
C5 Re2 1.929(5)
C5' O5' 1.157(6)
C5' Re2' 1.915(5)
C6 O6 1.156(6)
C6 Re2 1.929(5)
C6' O6' 1.151(6)
C6' Re2' 1.921(5)
C11' N1' 1.355(6)
C11' C12' 1.374(7)
C11' H11' 0.9500
C11 N1 1.353(6)
C11 C12 1.379(7)
C11 H11 0.9500
C12' C13' 1.393(7)
C12' H12' 0.9500
C12 C13 1.380(8)
C12 H12 0.9500
C13' C14' 1.383(8)
C13' H13' 0.9500
C13 C14 1.391(8)
C13 H13 0.9500
C14' C15' 1.374(7)
C14' H14' 0.9500
C14 C15 1.379(7)
C14 H14 0.9500
C15 N1 1.349(6)
C15 H15 0.9500
C15' N1' 1.351(6)
C15' H15' 0.9500
C16 C17 1.519(6)
C16 S1 1.823(4)
C16 H16A 0.9900
C16 H16B 0.9900
C16' C17' 1.518(7)
C16' S1' 1.843(5)
C16' H6A' 0.9900
C16' H6B' 0.9900
C17 S2 1.827(5)
C17 H17A 0.9900
C17 H17B 0.9900
C17' S2' 1.824(5)
C17' H7A' 0.9900
C17' H7B' 0.9900
C18 C19 1.503(7)
C18 S2 1.821(5)
C18 H18A 0.9900
C18 H18B 0.9900
C18' C19' 1.509(7)
C18' S2' 1.839(5)
C18' H8A' 0.9900
C18' H8B' 0.9900
C19' S3' 1.834(5)
C19' H9A' 0.9900
C19' H9B' 0.9900
C19 S3 1.853(5)
C19 H19A 0.9900
C19 H19B 0.9900
S1' Re2' 2.5250(13)
S1' Re1' 2.5540(13)
S1 Re2 2.5028(13)
S1 Re1 2.5212(13)
S2' Re2' 2.4599(13)
S2 Re2 2.4633(12)
S3' Re2' 2.4975(13)
S3' Re1' 2.5222(13)
S3 Re2 2.5135(13)
S3 Re1 2.5558(13)
Re1 N1 2.223(4)
Re1' N1' 2.219(4)

loop_
_geom_hbond_atom_site_label_D
_geom_hbond_atom_site_label_H
_geom_hbond_atom_site_label_A
_geom_hbond_site_symmetry_A
_geom_hbond_distance_DH
_geom_hbond_distance_HA
_geom_hbond_distance_DA
_geom_hbond_angle_DHA
C13' H13' O4' 2_565 0.95 2.46 3.260(6) 142.0
C18 H18A O1' 1_545 0.99 2.40 3.327(6) 156.2
C13 H13 O4 2_455 0.95 2.34 3.275(6) 168.0
C16 H16A O5' 2_665 0.99 2.38 3.278(6) 150.4
C17' H7B' O5 2_665 0.99 2.51 3.390(6) 147.5
C19' H9B' O1 1_655 0.99 2.58 3.456(7) 147.3
